data_7241946
loop_
_publ_author_name
'Wang, Xiao-Qing'
'Tang, Jing'
'Ma, Xuehui'
'Wu, Dan'
'Yang, Jie'

_publ_section_title
;
 A water-stable zinc(ii)--organic framework as an
 &#x201C;on--off--on&#x201D; fluorescent sensor for detection of Fe3+ and
 reduced glutathione
;
_journal_issue 5
_journal_name_full CrystEngComm
_journal_page_first 1243
_journal_page_last 1250
_journal_paper_doi 10.1039/D0CE01741H
_journal_volume 23
_journal_year 2021
_chemical_formula_moiety '2(H2 O), 0.33(C162 H102 N12 O36 Zn9)'
_chemical_formula_sum 'C54 H38 N4 O14 Zn3'
_chemical_formula_weight 1162.99
_space_group_crystal_system trigonal
_space_group_IT_number 152
_space_group_name_Hall 'P 31 2"'
_space_group_name_H-M_alt 'P 31 2 1'
_atom_sites_solution_hydrogens mixed
_audit_creation_date 2020-07-20
_audit_creation_method
;
Olex2 1.2
(compiled 2018.05.29 svn.r3508 for OlexSys, GUI svn.r5506)
;
_audit_update_record
;
2020-07-20 deposited with the CCDC.	2020-12-21 downloaded from the CCDC.
;
_cell_angle_alpha 90
_cell_angle_beta 90
_cell_angle_gamma 120
_cell_formula_units_Z 3
_cell_length_a 14.0232(19)
_cell_length_b 14.0232(19)
_cell_length_c 25.446(7)
_cell_measurement_reflns_used 4616
_cell_measurement_temperature 298(2)
_cell_measurement_theta_max 26.352
_cell_measurement_theta_min 2.318
_cell_volume 4333.6(15)
_computing_cell_refinement 'SAINT V6.36A (?, 2016)'
_computing_data_reduction 'SAINT V6.36A (?, 2016)'
_computing_molecular_graphics 'Olex2 (Dolomanov et al., 2009)'
_computing_publication_material 'Olex2 (Dolomanov et al., 2009)'
_computing_structure_refinement 'XL (Sheldrick, 2008)'
_diffrn_ambient_temperature 298.15
_diffrn_measured_fraction_theta_full 0.998
_diffrn_measured_fraction_theta_max 0.996
_diffrn_measurement_device_type 'CCD area detector'
_diffrn_measurement_method 'phi and omega scans'
_diffrn_radiation_monochromator graphite
_diffrn_radiation_type MoK\a
_diffrn_radiation_wavelength 0.71073
_diffrn_reflns_av_R_equivalents 0.0854
_diffrn_reflns_av_unetI/netI 0.1025
_diffrn_reflns_Laue_measured_fraction_full 0.998
_diffrn_reflns_Laue_measured_fraction_max 0.996
_diffrn_reflns_limit_h_max 6
_diffrn_reflns_limit_h_min -18
_diffrn_reflns_limit_k_max 18
_diffrn_reflns_limit_k_min -16
_diffrn_reflns_limit_l_max 34
_diffrn_reflns_limit_l_min -28
_diffrn_reflns_number 26097
_diffrn_reflns_point_group_measured_fraction_full 0.999
_diffrn_reflns_point_group_measured_fraction_max 0.997
_diffrn_reflns_theta_full 25.242
_diffrn_reflns_theta_max 28.359
_diffrn_reflns_theta_min 2.318
_exptl_absorpt_coefficient_mu 1.299
_exptl_absorpt_correction_type none
_exptl_crystal_colour colorless
_exptl_crystal_density_diffrn 1.337
_exptl_crystal_description block
_exptl_crystal_F_000 1776
_exptl_crystal_size_max 0.15
_exptl_crystal_size_mid 0.14
_exptl_crystal_size_min 0.14
_refine_diff_density_max 0.891
_refine_diff_density_min -1.411
_refine_diff_density_rms 0.084
_refine_ls_abs_structure_details
;
 Refined as an inversion twin.
;
_refine_ls_abs_structure_Flack 0.03(3)
_refine_ls_extinction_method none
_refine_ls_goodness_of_fit_ref 1.030
_refine_ls_hydrogen_treatment constr
_refine_ls_matrix_type full
_refine_ls_number_parameters 340
_refine_ls_number_reflns 7182
_refine_ls_number_restraints 6
_refine_ls_restrained_S_all 1.029
_refine_ls_R_factor_all 0.1242
_refine_ls_R_factor_gt 0.0654
_refine_ls_shift/su_max 0.000
_refine_ls_shift/su_mean 0.000
_refine_ls_structure_factor_coef Fsqd
_refine_ls_weighting_details 'w=1/[\s^2^(Fo^2^)+(0.0828P)^2^+0.5416P] where P=(Fo^2^+2Fc^2^)/3'
_refine_ls_weighting_scheme calc
_refine_ls_wR_factor_gt 0.1491
_refine_ls_wR_factor_ref 0.1726
_reflns_Friedel_coverage 0.793
_reflns_Friedel_fraction_full 1.000
_reflns_Friedel_fraction_max 0.998
_reflns_number_gt 4037
_reflns_number_total 7182
_reflns_threshold_expression 'I > 2\s(I)'
_cod_data_source_file d0ce01741h2.cif
_cod_data_source_block 190628d_sq
_cod_depositor_comments 'Adding full bibliography for 7241946.cif.'
_cod_original_cell_volume 4333.6(17)
_cod_database_code 7241946
_shelx_shelxl_version_number 2016/6
_shelx_space_group_comment
;
The symmetry employed for this shelxl refinement is uniquely defined
by the following loop, which should always be used as a source of
symmetry information in preference to the above space-group names.
They are only intended as comments.
;
_olex2_refinement_description
;
1. Twinned data refinement
 Scales: 0.97(3)
 0.03(3)
2. Fixed Uiso
 At 1.2 times of:
  All C(H) groups, All O(H,H) groups
3. Uiso/Uaniso restraints and constraints
O6: within 1.7A with sigma of 0.01 and sigma for terminal atoms of 0.02
Uanis(O6) \\sim Ueq: with sigma of 0.1 and sigma for terminal atoms of 0.2
4.a Riding coordinates:
 O7(H7A,H7B)
4.b Aromatic/amide H refined with riding coordinates:
 C7(H7), C3(H3), C4(H4), C6(H6), C16(H16), C20(H20), C17(H17), C19(H19),
 C11(H11), C13(H13), C14(H14), C10(H10), C26(H26), C25(H25), C27(H27), C22(H22),
  C24(H24)
;
_olex2_submission_special_instructions 'No special instructions were received'

loop_
_space_group_symop_operation_xyz
'x, y, z'
'-y, x-y, z+1/3'
'-x+y, -x, z+2/3'
'x-y, -y, -z+2/3'
'-x, -x+y, -z+1/3'
'y, x, -z'

loop_
_atom_site_label
_atom_site_type_symbol
_atom_site_fract_x
_atom_site_fract_y
_atom_site_fract_z
_atom_site_U_iso_or_equiv
_atom_site_adp_type
_atom_site_occupancy
_atom_site_site_symmetry_order
_atom_site_calc_flag
_atom_site_refinement_flags_posn
_atom_site_refinement_flags_adp
_atom_site_refinement_flags_occupancy
_atom_site_disorder_assembly
_atom_site_disorder_group
O7 O -1.3790(11) -0.4852(11) -0.7536(5) 0.173(5) Uani 1 1 d . . . . .
H7A H -1.381418 -0.546741 -0.756324 0.208 Uiso 1 1 d R . . . .
H7B H -1.379138 -0.461501 -0.784384 0.208 Uiso 1 1 d R . . . .
O2 O -0.1665(6) -0.5490(7) -0.4536(4) 0.091(3) Uani 1 1 d . . . . .
O1 O -0.3085(9) -0.6961(8) -0.4266(3) 0.106(3) Uani 1 1 d . . . . .
C1 C -0.2596(11) -0.5944(10) -0.4371(4) 0.065(3) Uani 1 1 d . . . . .
C2 C -0.3178(8) -0.5311(8) -0.4258(3) 0.048(2) Uani 1 1 d . . . . .
C7 C -0.2697(6) -0.4214(7) -0.4404(4) 0.053(2) Uani 1 1 d . . . . .
H7 H -0.202477 -0.388204 -0.457885 0.064 Uiso 1 1 calc R . . . .
C3 C -0.4199(8) -0.5783(7) -0.4015(3) 0.051(2) Uani 1 1 d . . . . .
H3 H -0.454759 -0.652387 -0.392397 0.061 Uiso 1 1 calc R . . . .
C4 C -0.4702(8) -0.5197(7) -0.3907(3) 0.052(2) Uani 1 1 d . . . . .
H4 H -0.537501 -0.552940 -0.373262 0.062 Uiso 1 1 calc R . . . .
C5 C -0.4206(7) -0.4082(7) -0.4057(3) 0.0445(19) Uani 1 1 d . . . . .
N1 N -0.4777(5) -0.3500(5) -0.3950(3) 0.0505(16) Uani 1 1 d . . . . .
C6 C -0.3202(7) -0.3609(7) -0.4293(4) 0.052(2) Uani 1 1 d . . . . .
H6 H -0.285049 -0.286611 -0.438179 0.062 Uiso 1 1 calc R . . . .
C15 C -0.5910(6) -0.4027(6) -0.4051(3) 0.0400(18) Uani 1 1 d . . . . .
C12 C -0.4173(7) -0.2348(6) -0.3849(3) 0.0428(19) Uani 1 1 d . . . . .
C16 C -0.6348(7) -0.4566(8) -0.4517(3) 0.050(2) Uani 1 1 d . . . . .
H16 H -0.588615 -0.457816 -0.477591 0.060 Uiso 1 1 calc R . . . .
C20 C -0.6637(6) -0.4056(8) -0.3661(3) 0.046(2) Uani 1 1 d . . . . .
H20 H -0.636371 -0.370770 -0.333962 0.056 Uiso 1 1 calc R . . . .
C17 C -0.7472(8) -0.5092(9) -0.4601(4) 0.067(3) Uani 1 1 d . . . . .
H17 H -0.775407 -0.542308 -0.492445 0.081 Uiso 1 1 calc R . . . .
C18 C -0.8180(7) -0.5134(7) -0.4217(4) 0.059(2) Uani 1 1 d . . . . .
C19 C -0.7749(6) -0.4599(7) -0.3756(4) 0.051(2) Uani 1 1 d . . . . .
H19 H -0.822126 -0.460210 -0.349835 0.061 Uiso 1 1 calc R . . . .
C21 C -0.9389(9) -0.5773(9) -0.4316(6) 0.087(4) Uani 1 1 d . . . . .
O5 O -1.0035(5) -0.6135(5) -0.3909(4) 0.091(3) Uani 1 1 d . . . . .
O6 O -0.9798(6) -0.5985(9) -0.4756(4) 0.125(4) Uani 1 1 d . U . . .
Zn2 Zn -1.15132(7) -0.68989(7) -0.44996(4) 0.0428(3) Uani 1 1 d . . . . .
C11 C -0.4456(7) -0.1645(7) -0.4093(4) 0.052(2) Uani 1 1 d . . . . .
H11 H -0.508898 -0.192641 -0.429808 0.062 Uiso 1 1 calc R . . . .
C13 C -0.3277(8) -0.1921(8) -0.3505(4) 0.067(3) Uani 1 1 d . . . . .
H13 H -0.313124 -0.239247 -0.330786 0.080 Uiso 1 1 calc R . . . .
C14 C -0.2606(7) -0.0790(7) -0.3459(4) 0.057(2) Uani 1 1 d . . . . .
H14 H -0.199685 -0.050747 -0.323809 0.068 Uiso 1 1 calc R . . . .
C9 C -0.2826(6) -0.0080(6) -0.3735(3) 0.0428(19) Uani 1 1 d . . . . .
C10 C -0.3776(7) -0.0494(7) -0.4030(4) 0.057(2) Uani 1 1 d . . . . .
H10 H -0.396962 -0.001685 -0.418806 0.069 Uiso 1 1 calc R . . . .
C8 C -0.2052(6) 0.1114(7) -0.3738(3) 0.045(2) Uani 1 1 d . . . . .
O3 O -0.1299(5) 0.1509(5) -0.3393(2) 0.0616(17) Uani 1 1 d . . . . .
Zn1 Zn 0.000000 0.29207(12) -0.333333 0.1231(12) Uani 1 2 d S T P . .
O4 O -0.2142(6) 0.1700(5) -0.4085(3) 0.0683(19) Uani 1 1 d . . . . .
N2 N -1.2020(5) -0.7640(5) -0.5221(3) 0.0471(17) Uani 1 1 d . . . . .
C26 C -1.2882(8) -0.8669(8) -0.5234(3) 0.068(3) Uani 1 1 d . . . . .
H26 H -1.324251 -0.897414 -0.491924 0.081 Uiso 1 1 calc R . . . .
C25 C -1.1593(7) -0.7193(7) -0.5679(3) 0.056(2) Uani 1 1 d . . . . .
H25 H -1.103374 -0.646066 -0.568075 0.068 Uiso 1 1 calc R . . . .
C27 C -1.3265(8) -0.9294(7) -0.5672(3) 0.054(2) Uani 1 1 d . . . . .
H27 H -1.384776 -1.001358 -0.565222 0.065 Uiso 1 1 calc R . . . .
C23 C -1.2765(7) -0.8837(7) -0.6161(3) 0.044(2) Uani 1 1 d . . . . .
C22 C -1.3098(7) -0.9459(7) -0.6649(3) 0.049(2) Uani 1 1 d . . . . .
H22 H -1.291450 -0.906099 -0.696064 0.059 Uiso 1 1 calc R . . . .
C24 C -1.1915(8) -0.7735(7) -0.6160(3) 0.056(2) Uani 1 1 d . . . . .
H24 H -1.157641 -0.737754 -0.647053 0.067 Uiso 1 1 calc R . . . .

loop_
_atom_site_aniso_label
_atom_site_aniso_U_11
_atom_site_aniso_U_22
_atom_site_aniso_U_33
_atom_site_aniso_U_23
_atom_site_aniso_U_13
_atom_site_aniso_U_12
O7 0.183(13) 0.204(14) 0.172(10) -0.033(10) -0.006(9) 0.127(11)
O2 0.046(5) 0.072(5) 0.163(8) -0.053(5) -0.038(5) 0.035(4)
O1 0.183(10) 0.092(6) 0.094(5) 0.033(5) 0.052(6) 0.107(7)
C1 0.078(8) 0.075(8) 0.061(6) -0.017(6) -0.023(6) 0.054(7)
C2 0.047(5) 0.045(5) 0.058(5) -0.020(4) -0.022(4) 0.027(4)
C7 0.026(4) 0.044(5) 0.088(6) -0.017(5) -0.010(4) 0.017(4)
C3 0.061(6) 0.045(5) 0.055(5) 0.002(4) -0.002(4) 0.033(5)
C4 0.050(5) 0.038(5) 0.068(6) 0.009(4) 0.005(4) 0.022(4)
C5 0.036(5) 0.032(4) 0.063(5) -0.002(4) -0.012(4) 0.015(4)
N1 0.026(3) 0.038(4) 0.086(5) -0.006(3) -0.005(3) 0.015(3)
C6 0.040(5) 0.036(5) 0.075(6) -0.009(4) -0.015(4) 0.015(4)
C15 0.035(4) 0.027(4) 0.055(5) -0.005(4) -0.009(4) 0.014(3)
C12 0.032(5) 0.034(4) 0.064(5) -0.003(4) -0.008(4) 0.018(4)
C16 0.035(4) 0.061(6) 0.049(5) -0.012(4) -0.002(4) 0.021(4)
C20 0.038(4) 0.060(6) 0.041(4) -0.006(4) -0.004(3) 0.025(5)
C17 0.047(6) 0.084(8) 0.066(6) -0.025(6) -0.015(5) 0.029(6)
C18 0.030(4) 0.055(6) 0.085(6) -0.025(5) -0.001(4) 0.017(4)
C19 0.032(4) 0.043(5) 0.076(6) -0.011(5) 0.004(4) 0.018(4)
C21 0.035(6) 0.060(7) 0.167(12) -0.046(8) -0.011(7) 0.026(5)
O5 0.026(3) 0.044(4) 0.203(9) -0.008(5) 0.003(5) 0.017(3)
O6 0.047(4) 0.161(10) 0.158(8) -0.102(8) -0.049(5) 0.046(5)
Zn2 0.0366(5) 0.0341(5) 0.0544(5) -0.0079(4) -0.0114(4) 0.0152(4)
C11 0.034(5) 0.036(5) 0.076(6) -0.012(4) -0.010(4) 0.010(4)
C13 0.071(7) 0.036(5) 0.083(6) 0.001(5) -0.037(6) 0.019(5)
C14 0.049(6) 0.036(5) 0.069(6) -0.008(4) -0.027(5) 0.010(4)
C9 0.039(5) 0.025(4) 0.062(5) -0.011(4) -0.007(4) 0.014(4)
C10 0.039(5) 0.033(5) 0.094(7) 0.002(5) -0.014(5) 0.013(4)
C8 0.031(4) 0.042(5) 0.065(5) -0.005(4) -0.011(4) 0.021(4)
O3 0.052(4) 0.036(3) 0.089(4) 0.002(3) -0.023(3) 0.017(3)
Zn1 0.0397(10) 0.0380(7) 0.292(3) -0.0307(8) -0.0613(15) 0.0198(5)
O4 0.071(5) 0.041(4) 0.082(4) -0.005(3) -0.027(4) 0.019(3)
N2 0.034(4) 0.039(4) 0.058(4) -0.006(3) 0.000(3) 0.010(3)
C26 0.058(6) 0.061(6) 0.049(5) -0.014(5) 0.015(5) 0.004(5)
C25 0.062(6) 0.027(4) 0.058(5) -0.003(4) -0.013(5) 0.006(4)
C27 0.058(6) 0.038(5) 0.040(4) -0.012(4) 0.005(4) 0.005(4)
C23 0.049(5) 0.041(5) 0.043(4) -0.006(4) -0.010(4) 0.023(4)
C22 0.054(5) 0.043(5) 0.041(4) -0.001(4) 0.000(4) 0.017(4)
C24 0.063(6) 0.042(5) 0.047(5) -0.006(4) -0.013(5) 0.014(5)

loop_
_atom_type_symbol
_atom_type_description
_atom_type_scat_dispersion_real
_atom_type_scat_dispersion_imag
_atom_type_scat_source
C C 0.0033 0.0016 'International Tables Vol C Tables 4.2.6.8 and 6.1.1.4'
H H 0.0000 0.0000 'International Tables Vol C Tables 4.2.6.8 and 6.1.1.4'
N N 0.0061 0.0033 'International Tables Vol C Tables 4.2.6.8 and 6.1.1.4'
O O 0.0106 0.0060 'International Tables Vol C Tables 4.2.6.8 and 6.1.1.4'
Zn Zn 0.2839 1.4301 'International Tables Vol C Tables 4.2.6.8 and 6.1.1.4'

loop_
_geom_angle_atom_site_label_1
_geom_angle_atom_site_label_2
_geom_angle_atom_site_label_3
_geom_angle
_geom_angle_site_symmetry_1
_geom_angle_site_symmetry_3
_geom_angle_publ_flag
C1 O2 Zn2 94.6(7) . 1_655 ?
C1 O1 Zn2 86.1(7) . 1_655 ?
O2 C1 O1 120.1(10) . . ?
O2 C1 C2 121.2(11) . . ?
O2 C1 Zn2 56.6(5) . 1_655 ?
O1 C1 C2 118.5(11) . . ?
O1 C1 Zn2 63.6(6) . 1_655 ?
C2 C1 Zn2 175.1(7) . 1_655 ?
C7 C2 C1 119.8(9) . . ?
C3 C2 C1 122.6(9) . . ?
C3 C2 C7 117.6(7) . . ?
C6 C7 C2 120.9(8) . . ?
C4 C3 C2 121.9(8) . . ?
C3 C4 C5 120.1(9) . . ?
C4 C5 N1 118.5(8) . . ?
C6 C5 C4 118.5(8) . . ?
C6 C5 N1 123.1(8) . . ?
C15 N1 C5 118.4(6) . . ?
C15 N1 C12 120.4(6) . . ?
C12 N1 C5 120.0(6) . . ?
C5 C6 C7 121.0(8) . . ?
N1 C15 C20 119.9(7) . . ?
C16 C15 N1 121.7(7) . . ?
C16 C15 C20 118.3(7) . . ?
C11 C12 N1 120.6(7) . . ?
C11 C12 C13 119.6(8) . . ?
C13 C12 N1 119.7(7) . . ?
C15 C16 C17 120.3(8) . . ?
C19 C20 C15 119.7(7) . . ?
C18 C17 C16 121.3(8) . . ?
C17 C18 C21 119.1(9) . . ?
C19 C18 C17 118.6(8) . . ?
C19 C18 C21 122.4(9) . . ?
C18 C19 C20 121.8(8) . . ?
O5 C21 C18 117.5(12) . . ?
O6 C21 C18 123.7(12) . . ?
O6 C21 O5 118.8(10) . . ?
C21 O5 Zn2 87.3(7) . . ?
C21 O5 Zn1 126.9(7) . 1_445 ?
Zn1 O5 Zn2 118.6(3) 1_445 . ?
C21 O6 Zn2 96.5(8) . . ?
O2 Zn2 O1 59.1(3) 1_455 1_455 ?
O2 Zn2 C1 28.8(3) 1_455 1_455 ?
O2 Zn2 O5 94.6(3) 1_455 . ?
O2 Zn2 O6 92.0(4) 1_455 . ?
O1 Zn2 C1 30.3(3) 1_455 1_455 ?
O1 Zn2 O5 118.4(3) 1_455 . ?
O5 Zn2 C1 107.9(3) . 1_455 ?
O6 Zn2 O1 151.0(4) . 1_455 ?
O6 Zn2 C1 120.7(4) . 1_455 ?
O6 Zn2 O5 57.3(3) . . ?
O4 Zn2 O2 138.3(4) 1_445 1_455 ?
O4 Zn2 O1 83.1(3) 1_445 1_455 ?
O4 Zn2 C1 111.7(4) 1_445 1_455 ?
O4 Zn2 O5 88.1(3) 1_445 . ?
O4 Zn2 O6 123.3(4) 1_445 . ?
O4 Zn2 N2 95.9(3) 1_445 . ?
N2 Zn2 O2 105.4(3) . 1_455 ?
N2 Zn2 O1 97.6(3) . 1_455 ?
N2 Zn2 C1 103.8(3) . 1_455 ?
N2 Zn2 O5 144.0(3) . . ?
N2 Zn2 O6 91.7(3) . . ?
C12 C11 C10 119.6(8) . . ?
C14 C13 C12 119.5(8) . . ?
C9 C14 C13 121.1(8) . . ?
C14 C9 C10 119.5(7) . . ?
C14 C9 C8 121.5(7) . . ?
C10 C9 C8 119.0(7) . . ?
C9 C10 C11 120.0(8) . . ?
O3 C8 C9 118.3(8) . . ?
O4 C8 C9 119.3(7) . . ?
O4 C8 O3 122.4(8) . . ?
C8 O3 Zn1 131.5(6) . . ?
O5 Zn1 O5 94.7(5) 5_454 1_665 ?
O3 Zn1 O5 107.6(3) . 1_665 ?
O3 Zn1 O5 117.1(3) . 5_454 ?
O3 Zn1 O5 117.1(3) 5_554 1_665 ?
O3 Zn1 O5 107.6(3) 5_554 5_454 ?
O3 Zn1 O3 112.1(4) 5_554 . ?
C8 O4 Zn2 150.8(6) . 1_665 ?
C26 N2 Zn2 117.6(6) . . ?
C25 N2 Zn2 126.1(5) . . ?
C25 N2 C26 116.2(7) . . ?
N2 C26 C27 124.7(8) . . ?
N2 C25 C24 124.9(8) . . ?
C26 C27 C23 119.0(8) . . ?
C27 C23 C22 122.7(8) . . ?
C24 C23 C27 116.9(7) . . ?
C24 C23 C22 120.4(7) . . ?
C22 C22 C23 125.4(10) 4_433 . ?
C25 C24 C23 118.0(8) . . ?

loop_
_geom_bond_atom_site_label_1
_geom_bond_atom_site_label_2
_geom_bond_distance
_geom_bond_site_symmetry_2
_geom_bond_publ_flag
O2 C1 1.206(13) . ?
O2 Zn2 2.092(8) 1_655 ?
O1 C1 1.264(14) . ?
O1 Zn2 2.242(9) 1_655 ?
C1 C2 1.504(13) . ?
C1 Zn2 2.498(10) 1_655 ?
C2 C7 1.386(12) . ?
C2 C3 1.386(13) . ?
C7 C6 1.379(12) . ?
C3 C4 1.352(12) . ?
C4 C5 1.409(11) . ?
C5 N1 1.426(10) . ?
C5 C6 1.361(12) . ?
N1 C15 1.401(10) . ?
N1 C12 1.423(10) . ?
C15 C16 1.374(11) . ?
C15 C20 1.410(11) . ?
C12 C11 1.380(11) . ?
C12 C13 1.398(11) . ?
C16 C17 1.383(12) . ?
C20 C19 1.373(11) . ?
C17 C18 1.374(12) . ?
C18 C19 1.360(12) . ?
C18 C21 1.490(13) . ?
C21 O5 1.301(15) . ?
C21 O6 1.226(15) . ?
O5 Zn2 2.341(8) . ?
O5 Zn1 1.993(9) 1_445 ?
O6 Zn2 2.184(9) . ?
Zn2 O4 2.003(6) 1_445 ?
Zn2 N2 2.055(7) . ?
C11 C10 1.414(12) . ?
C13 C14 1.386(12) . ?
C14 C9 1.373(12) . ?
C9 C10 1.380(11) . ?
C9 C8 1.471(11) . ?
C8 O3 1.267(9) . ?
C8 O4 1.257(10) . ?
O3 Zn1 1.911(6) . ?
N2 C26 1.341(11) . ?
N2 C25 1.316(10) . ?
C26 C27 1.352(11) . ?
C25 C24 1.391(11) . ?
C27 C23 1.415(11) . ?
C23 C22 1.452(11) . ?
C23 C24 1.402(12) . ?
C22 C22 1.317(16) 4_433 ?

loop_
_twin_individual_id
_twin_individual_mass_fraction_refined
1 0.97(3)
2 0.03(3)
